data_4001938
loop_
_publ_author_name
'Chu, Wing-Kin'
'Ko, Chi-Chiu'
'Chan, Kin-Cheung'
'Yiu, Shek-Man'
'Wong, Fu-Lung'
'Lee, Chun-Sing'
'Roy, V. A. L.'

_publ_section_title
;
 A Simple Design for Strongly Emissive Sky-Blue Phosphorescent Neutral
 Rhenium Complexes: Synthesis, Photophysics, and Electroluminescent
 Devices
;
_journal_issue 8
_journal_name_full 'Chemistry of Materials'
_journal_page_first 2544
_journal_paper_doi 10.1021/cm4038654
_journal_volume 26
_journal_year 2014
_chemical_formula_moiety 'C34 H8 B F15 N3 O3 Re'
_chemical_formula_sum 'C34 H8 B F15 N3 O3 Re'
_chemical_formula_weight 988.44
_chemical_name_systematic
;
 ? 
;
_space_group_crystal_system orthorhombic
_space_group_IT_number 62
_space_group_name_Hall '-P 2ac 2n'
_space_group_name_H-M_alt 'P n m a'
_symmetry_space_group_name_Hall '-P 2ac 2n'
_symmetry_space_group_name_H-M 'P n m a'
_atom_sites_solution_hydrogens geom
_atom_sites_solution_primary direct
_atom_sites_solution_secondary difmap
_audit_creation_date 2012-09-17
_audit_creation_method
;
  Olex2 1.1
  (compiled 2011.08.18 svn.r1932, GUI svn.r3819)
;
_cell_angle_alpha 90.00
_cell_angle_beta 90.00
_cell_angle_gamma 90.00
_cell_formula_units_Z 4
_cell_length_a 17.6594(4)
_cell_length_b 15.9973(4)
_cell_length_c 11.2462(3)
_cell_measurement_reflns_used 4997
_cell_measurement_temperature 133(2)
_cell_measurement_theta_max 29.0263
_cell_measurement_theta_min 3.1190
_cell_volume 3177.08(14)
_computing_cell_refinement
;
CrysAlisPro, Agilent Technologies,
Version 1.171.35.21 (release 20-01-2012 CrysAlis171 .NET)
(compiled Jan 23 2012,18:06:46)
;
_computing_data_collection
;
CrysAlisPro, Agilent Technologies,
Version 1.171.35.21 (release 20-01-2012 CrysAlis171 .NET)
(compiled Jan 23 2012,18:06:46)
;
_computing_data_reduction
;
CrysAlisPro, Agilent Technologies,
Version 1.171.35.21 (release 20-01-2012 CrysAlis171 .NET)
(compiled Jan 23 2012,18:06:46)
;
_computing_molecular_graphics
;
O. V. Dolomanov, L. J. Bourhis, R. J. Gildea, J. A. K. Howard and H. Puschmann,
OLEX2: a complete structure solution, refinement and analysis program.
J. Appl. Cryst. (2009). 42, 339-341.
;
_computing_publication_material
;
O. V. Dolomanov, L. J. Bourhis, R. J. Gildea, J. A. K. Howard and H. Puschmann,
OLEX2: a complete structure solution, refinement and analysis program.
J. Appl. Cryst. (2009). 42, 339-341.
;
_computing_structure_refinement
;
XL, G.M. Sheldrick, Acta Cryst.
(2008). A64, 112-122
;
_computing_structure_solution 'SHELXS-97 (Sheldrick, 1990)'
_diffrn_ambient_temperature 133(2)
_diffrn_detector_area_resol_mean 16.1270
_diffrn_measured_fraction_theta_full 0.997
_diffrn_measured_fraction_theta_max 0.997
_diffrn_measurement_details
;
  1 omega  -74.00   -8.00   1.0000   10.0000
omega____ theta____ kappa____ phi______ frames
    -      -18.2868  -57.0000 -180.0000 66

  2 omega  -43.00   -8.00   1.0000   10.0000
omega____ theta____ kappa____ phi______ frames
    -      -18.2868   37.0000  150.0000 35

  3 omega   -7.00   31.00   1.0000   10.0000
omega____ theta____ kappa____ phi______ frames
    -       18.8337   37.0000 -120.0000 38

  4 omega   54.00   85.00   1.0000   10.0000
omega____ theta____ kappa____ phi______ frames
    -       18.8337 -148.0000   77.0000 31
;
_diffrn_measurement_device_type 'Xcalibur, Sapphire3, Gemini ultra'
_diffrn_measurement_method '\w scans'
_diffrn_orient_matrix_UB_11 -0.0388805000
_diffrn_orient_matrix_UB_12 -0.0132519000
_diffrn_orient_matrix_UB_13 0.0061196000
_diffrn_orient_matrix_UB_21 0.0088055000
_diffrn_orient_matrix_UB_22 -0.0614262000
_diffrn_orient_matrix_UB_23 0.0023929000
_diffrn_orient_matrix_UB_31 0.0049570000
_diffrn_orient_matrix_UB_32 0.0052437000
_diffrn_orient_matrix_UB_33 0.0438506000
_diffrn_radiation_monochromator graphite
_diffrn_radiation_type 'Mo K\a'
_diffrn_radiation_wavelength 0.7107
_diffrn_reflns_av_R_equivalents 0.0258
_diffrn_reflns_av_unetI/netI 0.0266
_diffrn_reflns_limit_h_max 10
_diffrn_reflns_limit_h_min -21
_diffrn_reflns_limit_k_max 18
_diffrn_reflns_limit_k_min -19
_diffrn_reflns_limit_l_max 8
_diffrn_reflns_limit_l_min -13
_diffrn_reflns_number 8217
_diffrn_reflns_theta_full 25.00
_diffrn_reflns_theta_max 25.00
_diffrn_reflns_theta_min 3.44
_diffrn_source 'Enhance (Mo) X-ray Source'
_diffrn_source_current n/a
_diffrn_source_voltage n/a
_exptl_absorpt_coefficient_mu 3.957
_exptl_absorpt_correction_T_max 1.00000
_exptl_absorpt_correction_T_min 0.80507
_exptl_absorpt_correction_type multi-scan
_exptl_absorpt_process_details
;
CrysAlisPro, Agilent Technologies,
Version 1.171.35.21 (release 20-01-2012 CrysAlis171 .NET)
(compiled Jan 23 2012,18:06:46)
Empirical absorption correction using spherical harmonics,
 implemented in SCALE3 ABSPACK scaling algorithm.
;
_exptl_crystal_colour colourless
_exptl_crystal_density_diffrn 2.066
_exptl_crystal_density_method 'not measured'
_exptl_crystal_description irregular
_exptl_crystal_F_000 1888
_exptl_crystal_size_max 0.46
_exptl_crystal_size_mid 0.43
_exptl_crystal_size_min 0.36
_refine_diff_density_max 0.591
_refine_diff_density_min -0.729
_refine_diff_density_rms 0.085
_refine_ls_extinction_method none
_refine_ls_goodness_of_fit_ref 1.069
_refine_ls_hydrogen_treatment constr
_refine_ls_matrix_type full
_refine_ls_number_parameters 271
_refine_ls_number_reflns 2893
_refine_ls_number_restraints 0
_refine_ls_restrained_S_all 1.069
_refine_ls_R_factor_all 0.0236
_refine_ls_R_factor_gt 0.0197
_refine_ls_shift/su_max 0.000
_refine_ls_shift/su_mean 0.000
_refine_ls_structure_factor_coef Fsqd
_refine_ls_weighting_details 'calc w=1/[\s^2^(Fo^2^)+(0.0220P)^2^+3.0597P] where P=(Fo^2^+2Fc^2^)/3'
_refine_ls_weighting_scheme calc
_refine_ls_wR_factor_gt 0.0475
_refine_ls_wR_factor_ref 0.0494
_reflns_number_gt 2637
_reflns_number_total 2893
_reflns_threshold_expression >2sigma(I)
_cod_data_source_file cm4038654_si_002.cif
_cod_data_source_block 090312a_chu
_cod_depositor_comments 'Adding full bibliography for 4001938.cif.'
_cod_database_code 4001938
_chemical_oxdiff_formula 'C11 H10 S O2'
_reflns_odcompleteness_completeness 99.55
_reflns_odcompleteness_iscentric 1
_reflns_odcompleteness_theta 25.30

loop_
_space_group_symop_id
_space_group_symop_operation_xyz
1 'x, y, z'
2 '-x+1/2, -y, z+1/2'
3 '-x, y+1/2, -z'
4 'x+1/2, -y+1/2, -z+1/2'
5 '-x, -y, -z'
6 'x-1/2, y, -z-1/2'
7 'x, -y-1/2, z'
8 '-x-1/2, y-1/2, z-1/2'

loop_
_atom_site_label
_atom_site_type_symbol
_atom_site_fract_x
_atom_site_fract_y
_atom_site_fract_z
_atom_site_U_iso_or_equiv
_atom_site_adp_type
_atom_site_occupancy
_atom_site_symmetry_multiplicity
_atom_site_calc_flag
_atom_site_refinement_flags
Re1 Re 0.208648(9) 0.2500 0.166947(14) 0.01426(7) Uani 1 2 d S
F1 F -0.02229(11) 0.16421(11) 0.38186(16) 0.0313(4) Uani 1 1 d .
F2 F -0.11723(11) 0.04430(11) 0.43915(19) 0.0379(5) Uani 1 1 d .
F3 F -0.11559(10) -0.02506(11) 0.66058(17) 0.0317(5) Uani 1 1 d .
F4 F -0.01870(11) 0.03736(11) 0.82731(16) 0.0311(4) Uani 1 1 d .
F5 F 0.07539(10) 0.16125(11) 0.77414(15) 0.0281(4) Uani 1 1 d .
F6 F 0.18181(9) 0.10207(9) 0.60291(18) 0.0273(4) Uani 1 1 d .
F7 F 0.32079(10) 0.10286(11) 0.68847(18) 0.0308(5) Uani 1 1 d .
F8 F 0.39368(13) 0.2500 0.7343(2) 0.0237(5) Uani 1 2 d S
O1 O 0.3215(2) 0.2500 -0.0444(3) 0.0477(10) Uani 1 2 d S
O2 O 0.11463(13) 0.11268(14) 0.0455(2) 0.0338(6) Uani 1 1 d .
N1 N 0.28211(13) 0.16628(14) 0.2677(2) 0.0175(5) Uani 1 1 d .
N2 N 0.10932(18) 0.2500 0.4098(3) 0.0134(7) Uani 1 2 d S
C1 C 0.2793(3) 0.2500 0.0344(4) 0.0250(10) Uani 1 2 d S
C2 C 0.14895(17) 0.16465(18) 0.0909(3) 0.0207(6) Uani 1 1 d .
C3 C 0.1404(2) 0.2500 0.3197(4) 0.0160(9) Uani 1 2 d S
C4 C 0.27982(17) 0.08271(18) 0.2692(3) 0.0214(7) Uani 1 1 d .
H4 H 0.2434 0.0548 0.2213 0.026 Uiso 1 1 calc R
C5 C 0.3292(2) 0.0351(2) 0.3389(3) 0.0297(8) Uani 1 1 d .
H5 H 0.3253 -0.0241 0.3390 0.036 Uiso 1 1 calc R
C6 C 0.38305(19) 0.0735(2) 0.4066(3) 0.0281(7) Uani 1 1 d .
H6 H 0.4167 0.0413 0.4539 0.034 Uiso 1 1 calc R
C7 C 0.38814(17) 0.16136(19) 0.4056(3) 0.0218(7) Uani 1 1 d .
C8 C 0.33538(16) 0.20519(18) 0.3360(2) 0.0172(6) Uani 1 1 d .
C9 C 0.44287(16) 0.2078(2) 0.4725(3) 0.0260(7) Uani 1 1 d .
H9 H 0.4798 0.1787 0.5177 0.031 Uiso 1 1 calc R
C10 C 0.03377(15) 0.16849(16) 0.5740(3) 0.0140(6) Uani 1 1 d .
C11 C 0.02993(15) 0.13303(17) 0.6861(3) 0.0166(6) Uani 1 1 d .
C12 C -0.01826(16) 0.06880(17) 0.7166(3) 0.0191(6) Uani 1 1 d .
C13 C -0.06781(16) 0.03757(17) 0.6330(3) 0.0204(7) Uani 1 1 d .
C14 C -0.06819(16) 0.07190(18) 0.5215(3) 0.0221(7) Uani 1 1 d .
C15 C -0.01793(16) 0.13524(16) 0.4940(3) 0.0175(6) Uani 1 1 d .
C16 C 0.1709(2) 0.2500 0.6053(4) 0.0127(8) Uani 1 2 d S
C17 C 0.21249(16) 0.17747(17) 0.6265(3) 0.0163(6) Uani 1 1 d .
C18 C 0.28522(16) 0.17611(19) 0.6695(3) 0.0188(7) Uani 1 1 d .
C19 C 0.3225(2) 0.2500 0.6926(4) 0.0178(9) Uani 1 2 d S
B1 B 0.0867(2) 0.2500 0.5435(4) 0.0125(9) Uani 1 2 d S

loop_
_atom_site_aniso_label
_atom_site_aniso_U_11
_atom_site_aniso_U_22
_atom_site_aniso_U_33
_atom_site_aniso_U_23
_atom_site_aniso_U_13
_atom_site_aniso_U_12
Re1 0.01419(9) 0.01875(10) 0.00984(10) 0.000 0.00117(7) 0.000
F1 0.0363(11) 0.0336(10) 0.0241(10) 0.0096(9) -0.0154(9) -0.0167(8)
F2 0.0352(11) 0.0347(10) 0.0437(12) -0.0015(9) -0.0145(10) -0.0195(8)
F3 0.0274(10) 0.0199(9) 0.0480(13) 0.0013(8) 0.0108(9) -0.0100(8)
F4 0.0324(10) 0.0350(10) 0.0258(10) 0.0121(8) 0.0089(9) -0.0025(8)
F5 0.0310(10) 0.0387(10) 0.0147(9) 0.0029(8) -0.0032(8) -0.0122(8)
F6 0.0189(8) 0.0133(8) 0.0496(12) -0.0020(8) -0.0069(9) 0.0006(7)
F7 0.0200(9) 0.0226(9) 0.0499(13) 0.0063(9) -0.0093(9) 0.0072(7)
F8 0.0117(11) 0.0383(14) 0.0212(13) 0.000 -0.0048(11) 0.000
O1 0.036(2) 0.084(3) 0.0237(19) 0.000 0.0131(19) 0.000
O2 0.0378(14) 0.0288(12) 0.0348(14) -0.0097(11) -0.0128(12) -0.0024(10)
N1 0.0183(12) 0.0197(12) 0.0147(13) -0.0015(11) 0.0040(11) 0.0015(10)
N2 0.0107(16) 0.0167(16) 0.0127(18) 0.000 0.0002(15) 0.000
C1 0.023(2) 0.035(2) 0.018(2) 0.000 -0.001(2) 0.000
C2 0.0211(15) 0.0257(16) 0.0154(15) 0.0004(13) 0.0004(13) 0.0045(13)
C3 0.0131(19) 0.0167(19) 0.018(2) 0.000 -0.0037(18) 0.000
C4 0.0258(16) 0.0209(15) 0.0174(16) -0.0029(13) 0.0034(14) 0.0012(12)
C5 0.042(2) 0.0237(16) 0.0236(18) 0.0028(14) 0.0046(16) 0.0100(15)
C6 0.0330(18) 0.0306(17) 0.0207(17) 0.0020(14) 0.0015(15) 0.0137(14)
C7 0.0196(15) 0.0316(16) 0.0142(15) 0.0001(13) 0.0046(13) 0.0072(13)
C8 0.0148(14) 0.0264(15) 0.0104(14) -0.0017(12) 0.0044(12) 0.0007(12)
C9 0.0147(14) 0.0451(17) 0.0182(15) 0.0028(14) 0.0006(13) 0.0055(13)
C10 0.0112(13) 0.0129(13) 0.0178(15) -0.0009(12) 0.0015(12) 0.0032(10)
C11 0.0130(13) 0.0197(14) 0.0170(15) -0.0019(12) 0.0012(12) 0.0013(11)
C12 0.0180(14) 0.0188(14) 0.0205(16) 0.0043(13) 0.0086(14) 0.0037(12)
C13 0.0153(14) 0.0117(13) 0.0343(18) -0.0001(13) 0.0074(14) -0.0008(11)
C14 0.0165(14) 0.0188(14) 0.0311(18) -0.0044(14) -0.0027(14) -0.0021(12)
C15 0.0174(14) 0.0160(13) 0.0192(15) 0.0015(12) -0.0018(13) 0.0015(11)
C16 0.0089(18) 0.0167(18) 0.012(2) 0.000 0.0018(17) 0.000
C17 0.0172(14) 0.0147(13) 0.0171(15) -0.0001(13) -0.0013(13) -0.0023(11)
C18 0.0160(14) 0.0193(15) 0.0210(16) 0.0024(13) 0.0013(13) 0.0056(11)
C19 0.0101(18) 0.030(2) 0.014(2) 0.000 -0.0025(18) 0.000
B1 0.013(2) 0.014(2) 0.010(2) 0.000 -0.0002(19) 0.000

loop_
_atom_type_symbol
_atom_type_description
_atom_type_scat_dispersion_real
_atom_type_scat_dispersion_imag
_atom_type_scat_source
C C 0.0033 0.0016 'International Tables Vol C Tables 4.2.6.8 and 6.1.1.4'
H H 0.0000 0.0000 'International Tables Vol C Tables 4.2.6.8 and 6.1.1.4'
B B 0.0013 0.0007 'International Tables Vol C Tables 4.2.6.8 and 6.1.1.4'
N N 0.0061 0.0033 'International Tables Vol C Tables 4.2.6.8 and 6.1.1.4'
O O 0.0106 0.0060 'International Tables Vol C Tables 4.2.6.8 and 6.1.1.4'
F F 0.0171 0.0103 'International Tables Vol C Tables 4.2.6.8 and 6.1.1.4'
Re Re -1.0185 7.2310 'International Tables Vol C Tables 4.2.6.8 and 6.1.1.4'

loop_
_geom_angle_atom_site_label_1
_geom_angle_atom_site_label_2
_geom_angle_atom_site_label_3
_geom_angle
_geom_angle_site_symmetry_1
_geom_angle_site_symmetry_3
N1 Re1 N1 75.73(12) 7_565 .
C1 Re1 N1 90.96(12) . .
C1 Re1 N1 90.96(12) . 7_565
C1 Re1 C3 175.14(17) . .
C2 Re1 N1 172.53(11) . 7_565
C2 Re1 N1 172.53(11) 7_565 .
C2 Re1 N1 96.94(11) 7_565 7_565
C2 Re1 N1 96.94(11) . .
C2 Re1 C1 90.62(13) 7_565 .
C2 Re1 C1 90.62(13) . .
C2 Re1 C2 90.34(17) . 7_565
C2 Re1 C3 92.80(12) 7_565 .
C2 Re1 C3 92.80(12) . .
C3 Re1 N1 85.21(10) . 7_565
C3 Re1 N1 85.21(10) . .
C4 N1 Re1 127.0(2) . .
C4 N1 C8 118.0(3) . .
C8 N1 Re1 114.97(18) . .
C3 N2 B1 166.4(4) . .
O1 C1 Re1 179.9(4) . .
O2 C2 Re1 178.6(3) . .
N2 C3 Re1 173.3(3) . .
N1 C4 H4 118.9 . .
N1 C4 C5 122.1(3) . .
C5 C4 H4 118.9 . .
C4 C5 H5 119.9 . .
C6 C5 C4 120.2(3) . .
C6 C5 H5 119.9 . .
C5 C6 H6 120.4 . .
C5 C6 C7 119.3(3) . .
C7 C6 H6 120.4 . .
C6 C7 C9 123.8(3) . .
C8 C7 C6 117.4(3) . .
C8 C7 C9 118.8(3) . .
N1 C8 C7 122.9(3) . .
N1 C8 C8 117.14(16) . 7_565
C7 C8 C8 119.95(18) . 7_565
C7 C9 H9 119.4 . .
C9 C9 C7 121.23(18) 7_565 .
C9 C9 H9 119.4 7_565 .
C11 C10 C15 113.7(3) . .
C11 C10 B1 123.0(3) . .
C15 C10 B1 122.9(3) . .
F5 C11 C10 120.1(2) . .
F5 C11 C12 115.7(3) . .
C12 C11 C10 124.2(3) . .
F4 C12 C11 120.9(3) . .
F4 C12 C13 119.5(3) . .
C11 C12 C13 119.6(3) . .
F3 C13 C12 120.7(3) . .
F3 C13 C14 120.4(3) . .
C14 C13 C12 118.8(3) . .
F2 C14 C13 120.2(3) . .
F2 C14 C15 120.1(3) . .
C13 C14 C15 119.7(3) . .
F1 C15 C10 120.9(2) . .
F1 C15 C14 115.2(3) . .
C14 C15 C10 123.9(3) . .
C17 C16 C17 112.7(3) 7_565 .
C17 C16 B1 123.37(17) . .
C17 C16 B1 123.37(17) 7_565 .
F6 C17 C16 119.9(2) . .
F6 C17 C18 115.5(2) . .
C18 C17 C16 124.5(3) . .
F7 C18 C17 120.4(3) . .
F7 C18 C19 119.6(3) . .
C17 C18 C19 120.0(3) . .
F8 C19 C18 120.91(18) . .
F8 C19 C18 120.91(18) . 7_565
C18 C19 C18 118.2(4) . 7_565
N2 B1 C10 110.4(2) . .
N2 B1 C10 110.4(2) . 7_565
N2 B1 C16 100.2(3) . .
C10 B1 C10 105.2(3) . 7_565
C16 B1 C10 115.3(2) . 7_565
C16 B1 C10 115.3(2) . .

loop_
_geom_bond_atom_site_label_1
_geom_bond_atom_site_label_2
_geom_bond_distance
_geom_bond_site_symmetry_2
Re1 N1 2.182(2) 7_565
Re1 N1 2.182(2) .
Re1 C1 1.943(5) .
Re1 C2 1.925(3) .
Re1 C2 1.925(3) 7_565
Re1 C3 2.099(4) .
F1 C15 1.346(3) .
F2 C14 1.343(3) .
F3 C13 1.346(3) .
F4 C12 1.343(3) .
F5 C11 1.352(3) .
F6 C17 1.349(3) .
F7 C18 1.347(3) .
F8 C19 1.342(5) .
O1 C1 1.158(6) .
O2 C2 1.149(4) .
N1 C4 1.338(4) .
N1 C8 1.364(4) .
N2 C3 1.152(5) .
N2 B1 1.556(5) .
C4 H4 0.9500 .
C4 C5 1.398(5) .
C5 H5 0.9500 .
C5 C6 1.363(5) .
C6 H6 0.9500 .
C6 C7 1.409(4) .
C7 C8 1.404(4) .
C7 C9 1.433(4) .
C8 C8 1.434(6) 7_565
C9 C9 1.350(6) 7_565
C9 H9 0.9500 .
C10 C11 1.384(4) .
C10 C15 1.388(4) .
C10 B1 1.641(4) .
C11 C12 1.377(4) .
C12 C13 1.378(4) .
C13 C14 1.369(5) .
C14 C15 1.382(4) .
C16 C17 1.394(3) 7_565
C16 C17 1.394(3) .
C16 B1 1.640(5) .
C17 C18 1.372(4) .
C18 C19 1.378(4) .
C19 C18 1.378(4) 7_565
B1 C10 1.641(4) 7_565
